data_7247536
loop_
_publ_author_name
'Barton, Benita'
'Caira, Mino R.'
'Trollip, Danica B.'
'Hosten, Eric C.'

_publ_section_title
;
 The behaviour of tricyclic fused host systems comprising seven-membered
 B-rings in mixed pyridines
;
_journal_issue 45
_journal_name_full CrystEngComm
_journal_page_first 6317
_journal_page_last 6328
_journal_paper_doi 10.1039/D3CE00811H
_journal_volume 25
_journal_year 2023
_chemical_formula_moiety '(C44 H36 N2), 2(C5 H5 N)'
_chemical_formula_sum 'C54 H46 N4'
_chemical_formula_weight 750.95
_chemical_melting_point 'onset of decomp. 328 K'
_chemical_name_common none
_chemical_name_systematic 'N,N'-bis(5-phenyl-5H-dibenzo[a,d][7]annulen-5-yl)ethane-1,2-diamine pyridine clathrate'
_space_group_crystal_system triclinic
_space_group_IT_number 2
_space_group_name_Hall '-P 1'
_space_group_name_H-M_alt 'P -1'
_atom_sites_solution_hydrogens mixed
_atom_sites_solution_primary direct
_atom_sites_solution_secondary difmap
_audit_creation_method SHELXL-2018/3
_audit_update_record
;
2022-11-10 deposited with the CCDC.	2023-10-20 downloaded from the CCDC.
;
_cell_angle_alpha 76.2020(10)
_cell_angle_beta 74.8830(10)
_cell_angle_gamma 67.2250(10)
_cell_formula_units_Z 1
_cell_length_a 9.0392(4)
_cell_length_b 9.0518(3)
_cell_length_c 13.7313(6)
_cell_measurement_reflns_used 9903
_cell_measurement_temperature 173(2)
_cell_measurement_theta_max 30.75
_cell_measurement_theta_min 2.47
_cell_volume 988.05(7)
_computing_cell_refinement 'SAINT V8.40A, Bruker AXS Inc.: Madison (WI), USA.'
_computing_data_collection 'Apex3 v2019.1-0, Bruker (2019).'
_computing_data_reduction 'SAINT V8.40A, Bruker AXS Inc.: Madison (WI), USA.'
_computing_molecular_graphics 'POV-Ray in interface X-Seed (LJ Barbour, 1999)'
_computing_publication_material 'PLATON (Spek, 1990)'
_computing_structure_refinement 'SHELXL-2018/3 (Sheldrick, 2018)'
_computing_structure_solution 'SHELXS-Version 2018/3 (Sheldrick, 2018)'
_diffrn_ambient_temperature 173(2)
_diffrn_detector_area_resol_mean n/a
_diffrn_measured_fraction_theta_full 0.994
_diffrn_measured_fraction_theta_max 0.961
_diffrn_measurement_device_type 'Bruker D8 VENTURE SCXRD diffractometer'
_diffrn_measurement_method 'omega-and phi-scans, width 1.0 deg.'
_diffrn_radiation_type MoK\a
_diffrn_radiation_wavelength 0.71073
_diffrn_reflns_av_R_equivalents 0.0600
_diffrn_reflns_av_unetI/netI 0.0401
_diffrn_reflns_Laue_measured_fraction_full 0.994
_diffrn_reflns_Laue_measured_fraction_max 0.961
_diffrn_reflns_limit_h_max 13
_diffrn_reflns_limit_h_min -13
_diffrn_reflns_limit_k_max 12
_diffrn_reflns_limit_k_min -12
_diffrn_reflns_limit_l_max 20
_diffrn_reflns_limit_l_min -20
_diffrn_reflns_number 57670
_diffrn_reflns_point_group_measured_fraction_full 0.994
_diffrn_reflns_point_group_measured_fraction_max 0.961
_diffrn_reflns_theta_full 25.242
_diffrn_reflns_theta_max 31.698
_diffrn_reflns_theta_min 2.470
_diffrn_source 'sealed tube'
_exptl_absorpt_coefficient_mu 0.074
_exptl_absorpt_correction_T_max 0.993
_exptl_absorpt_correction_T_min 0.962
_exptl_absorpt_correction_type multi-scan
_exptl_absorpt_process_details
;
 SADABS 2016/2: Krause, L., Herbst-Irmer, R., Sheldrick G.M. & Stalke D.,
 J. Appl. Cryst. 48 (2015) 3-10
;
_exptl_crystal_colour colourless
_exptl_crystal_density_diffrn 1.262
_exptl_crystal_description block
_exptl_crystal_F_000 398
_exptl_crystal_recrystallization_method 'Re-crystallisation from solvent: pyridine'
_exptl_crystal_size_max 0.320
_exptl_crystal_size_mid 0.250
_exptl_crystal_size_min 0.100
_refine_diff_density_max 0.328
_refine_diff_density_min -0.269
_refine_diff_density_rms 0.062
_refine_ls_extinction_method none
_refine_ls_goodness_of_fit_ref 1.082
_refine_ls_hydrogen_treatment mixed
_refine_ls_matrix_type full
_refine_ls_number_parameters 266
_refine_ls_number_reflns 6435
_refine_ls_number_restraints 0
_refine_ls_restrained_S_all 1.082
_refine_ls_R_factor_all 0.0838
_refine_ls_R_factor_gt 0.0476
_refine_ls_shift/su_max 0.000
_refine_ls_shift/su_mean 0.000
_refine_ls_structure_factor_coef Fsqd
_refine_ls_weighting_details 'w=1/[\s^2^(Fo^2^)+(0.0439P)^2^+0.3994P] where P=(Fo^2^+2Fc^2^)/3'
_refine_ls_weighting_scheme calc
_refine_ls_wR_factor_gt 0.1062
_refine_ls_wR_factor_ref 0.1300
_reflns_Friedel_coverage 0.000
_reflns_number_gt 4672
_reflns_number_total 6435
_reflns_threshold_expression 'I > 2\s(I)'
_cod_data_source_file d3ce00811h2.cif
_cod_data_source_block PYR_D
_cod_depositor_comments 'Adding full bibliography for 7247536--7247540.cif.'
_cod_database_code 7247536
_shelx_shelxl_version_number 2018/3
_shelx_space_group_comment
;
The symmetry employed for this shelxl refinement is uniquely defined
by the following loop, which should always be used as a source of
symmetry information in preference to the above space-group names.
They are only intended as comments.
;
_shelx_estimated_absorpt_t_min 0.977
_shelx_estimated_absorpt_t_max 0.993

loop_
_space_group_symop_operation_xyz
'x, y, z'
'-x, -y, -z'

loop_
_atom_site_label
_atom_site_type_symbol
_atom_site_fract_x
_atom_site_fract_y
_atom_site_fract_z
_atom_site_U_iso_or_equiv
_atom_site_adp_type
_atom_site_occupancy
_atom_site_site_symmetry_order
_atom_site_calc_flag
_atom_site_refinement_flags_posn
_atom_site_refinement_flags_adp
_atom_site_refinement_flags_occupancy
_atom_site_disorder_assembly
_atom_site_disorder_group
C1 C 0.59843(14) 0.62866(13) 0.26902(8) 0.0181(2) Uani 1 1 d . . . . .
C2 C 0.65107(16) 0.71127(15) 0.04045(9) 0.0244(2) Uani 1 1 d . . . . .
H2 H 0.598354 0.761497 -0.016504 0.029 Uiso 1 1 calc R U . . .
C3 C 0.71563(16) 0.54910(16) 0.05550(9) 0.0252(3) Uani 1 1 d . . . . .
H3 H 0.705403 0.494177 0.008022 0.030 Uiso 1 1 calc R U . . .
C4 C 0.64163(14) 0.77932(14) 0.21162(9) 0.0196(2) Uani 1 1 d . . . . .
C5 C 0.67211(15) 0.87764(15) 0.26268(9) 0.0236(2) Uani 1 1 d . . . . .
H5 H 0.668591 0.849938 0.334274 0.028 Uiso 1 1 calc R U . . .
C6 C 0.70763(17) 1.01579(16) 0.21051(10) 0.0283(3) Uani 1 1 d . . . . .
H6 H 0.730779 1.079642 0.246322 0.034 Uiso 1 1 calc R U . . .
C7 C 0.70924(18) 1.06023(16) 0.10639(11) 0.0318(3) Uani 1 1 d . . . . .
H7 H 0.728514 1.156923 0.071166 0.038 Uiso 1 1 calc R U . . .
C8 C 0.68246(17) 0.96219(16) 0.05446(10) 0.0280(3) Uani 1 1 d . . . . .
H8 H 0.682737 0.993220 -0.016720 0.034 Uiso 1 1 calc R U . . .
C9 C 0.65483(15) 0.81777(14) 0.10434(9) 0.0222(2) Uani 1 1 d . . . . .
C10 C 0.75381(14) 0.48530(13) 0.23947(9) 0.0194(2) Uani 1 1 d . . . . .
C11 C 0.85535(15) 0.39380(15) 0.30963(9) 0.0230(2) Uani 1 1 d . . . . .
H11 H 0.827325 0.420318 0.376539 0.028 Uiso 1 1 calc R U . . .
C12 C 0.99653(16) 0.26477(15) 0.28352(10) 0.0274(3) Uani 1 1 d . . . . .
H12 H 1.064107 0.204027 0.332337 0.033 Uiso 1 1 calc R U . . .
C13 C 1.03883(16) 0.22463(16) 0.18616(11) 0.0299(3) Uani 1 1 d . . . . .
H13 H 1.134117 0.135004 0.168552 0.036 Uiso 1 1 calc R U . . .
C14 C 0.94165(16) 0.31570(15) 0.11476(10) 0.0273(3) Uani 1 1 d . . . . .
H14 H 0.970881 0.287460 0.048243 0.033 Uiso 1 1 calc R U . . .
C15 C 0.80069(15) 0.44901(14) 0.13887(9) 0.0221(2) Uani 1 1 d . . . . .
N16 N 0.56566(13) 0.62928(12) 0.38051(7) 0.0198(2) Uani 1 1 d . . . . .
C17 C 0.49098(15) 0.51150(14) 0.44468(8) 0.0211(2) Uani 1 1 d . . . . .
H17A H 0.544699 0.406251 0.419038 0.025 Uiso 1 1 calc R U . . .
H17B H 0.373732 0.550773 0.440972 0.025 Uiso 1 1 calc R U . . .
C18 C 0.44649(14) 0.62623(14) 0.23847(8) 0.0196(2) Uani 1 1 d . . . . .
C19 C 0.43169(16) 0.48246(15) 0.22990(9) 0.0238(2) Uani 1 1 d . . . . .
H19 H 0.520086 0.383210 0.238558 0.029 Uiso 1 1 calc R U . . .
C20 C 0.28926(17) 0.48209(17) 0.20884(10) 0.0297(3) Uani 1 1 d . . . . .
H20 H 0.281434 0.382846 0.203296 0.036 Uiso 1 1 calc R U . . .
C21 C 0.15886(17) 0.62550(19) 0.19591(10) 0.0327(3) Uani 1 1 d . . . . .
H21 H 0.062061 0.625339 0.180964 0.039 Uiso 1 1 calc R U . . .
C22 C 0.17155(17) 0.76943(18) 0.20508(11) 0.0312(3) Uani 1 1 d . . . . .
H22 H 0.083001 0.868468 0.196186 0.037 Uiso 1 1 calc R U . . .
C23 C 0.31339(15) 0.76941(15) 0.22725(9) 0.0247(2) Uani 1 1 d . . . . .
H23 H 0.319560 0.868358 0.234846 0.030 Uiso 1 1 calc R U . . .
N24 N 0.33295(16) 0.98627(15) 0.44707(10) 0.0371(3) Uani 1 1 d . . . . .
C25 C 0.2068(2) 0.96808(19) 0.51893(12) 0.0384(3) Uani 1 1 d . . . . .
H25 H 0.198762 0.863053 0.538437 0.046 Uiso 1 1 calc R U . . .
C26 C 0.0873(2) 1.0924(2) 0.56657(12) 0.0392(3) Uani 1 1 d . . . . .
H26 H -0.000045 1.072848 0.617289 0.047 Uiso 1 1 calc R U . . .
C27 C 0.0970(2) 1.24557(19) 0.53926(12) 0.0381(3) Uani 1 1 d . . . . .
H27 H 0.016661 1.333811 0.570604 0.046 Uiso 1 1 calc R U . . .
C28 C 0.2265(2) 1.26749(19) 0.46514(12) 0.0372(3) Uani 1 1 d . . . . .
H28 H 0.237071 1.371388 0.444240 0.045 Uiso 1 1 calc R U . . .
C29 C 0.34021(19) 1.13550(19) 0.42207(12) 0.0371(3) Uani 1 1 d . . . . .
H29 H 0.429174 1.151793 0.371486 0.044 Uiso 1 1 calc R U . . .
H16 H 0.501(2) 0.731(2) 0.3933(12) 0.030(4) Uiso 1 1 d . . . . .

loop_
_atom_site_aniso_label
_atom_site_aniso_U_11
_atom_site_aniso_U_22
_atom_site_aniso_U_33
_atom_site_aniso_U_23
_atom_site_aniso_U_13
_atom_site_aniso_U_12
C1 0.0202(5) 0.0190(5) 0.0147(5) -0.0005(4) -0.0028(4) -0.0078(4)
C2 0.0251(6) 0.0295(6) 0.0161(5) -0.0001(4) -0.0035(4) -0.0091(5)
C3 0.0272(6) 0.0304(6) 0.0175(5) -0.0046(4) -0.0012(4) -0.0109(5)
C4 0.0180(5) 0.0191(5) 0.0192(5) 0.0002(4) -0.0023(4) -0.0063(4)
C5 0.0253(6) 0.0237(6) 0.0227(5) -0.0009(4) -0.0053(5) -0.0107(5)
C6 0.0298(7) 0.0251(6) 0.0324(7) -0.0024(5) -0.0053(5) -0.0138(5)
C7 0.0349(7) 0.0243(6) 0.0342(7) 0.0041(5) -0.0042(6) -0.0149(5)
C8 0.0309(7) 0.0261(6) 0.0220(6) 0.0048(5) -0.0032(5) -0.0106(5)
C9 0.0212(6) 0.0223(5) 0.0196(5) 0.0005(4) -0.0029(4) -0.0065(4)
C10 0.0197(5) 0.0191(5) 0.0191(5) -0.0006(4) -0.0022(4) -0.0087(4)
C11 0.0228(6) 0.0243(6) 0.0224(5) -0.0006(4) -0.0045(4) -0.0102(5)
C12 0.0214(6) 0.0246(6) 0.0331(7) 0.0019(5) -0.0075(5) -0.0069(5)
C13 0.0225(6) 0.0233(6) 0.0376(7) -0.0043(5) -0.0009(5) -0.0047(5)
C14 0.0261(6) 0.0260(6) 0.0269(6) -0.0071(5) 0.0019(5) -0.0086(5)
C15 0.0221(6) 0.0225(5) 0.0211(5) -0.0026(4) -0.0018(4) -0.0089(5)
N16 0.0250(5) 0.0199(5) 0.0146(4) -0.0016(3) -0.0015(4) -0.0100(4)
C17 0.0253(6) 0.0237(5) 0.0161(5) -0.0009(4) -0.0027(4) -0.0125(5)
C18 0.0204(5) 0.0239(5) 0.0136(5) -0.0011(4) -0.0012(4) -0.0091(4)
C19 0.0260(6) 0.0251(6) 0.0214(5) -0.0025(4) -0.0041(5) -0.0110(5)
C20 0.0340(7) 0.0372(7) 0.0253(6) -0.0052(5) -0.0041(5) -0.0210(6)
C21 0.0268(7) 0.0496(8) 0.0269(6) -0.0052(6) -0.0063(5) -0.0184(6)
C22 0.0218(6) 0.0370(7) 0.0311(7) -0.0042(5) -0.0060(5) -0.0063(5)
C23 0.0225(6) 0.0255(6) 0.0246(6) -0.0034(4) -0.0035(5) -0.0076(5)
N24 0.0329(7) 0.0325(6) 0.0406(7) -0.0013(5) -0.0047(5) -0.0096(5)
C25 0.0412(8) 0.0322(7) 0.0394(8) 0.0012(6) -0.0039(6) -0.0166(6)
C26 0.0416(9) 0.0442(8) 0.0303(7) -0.0048(6) 0.0016(6) -0.0191(7)
C27 0.0422(9) 0.0385(8) 0.0346(7) -0.0121(6) -0.0075(6) -0.0110(7)
C28 0.0447(9) 0.0352(7) 0.0393(8) -0.0038(6) -0.0116(7) -0.0206(7)
C29 0.0321(8) 0.0401(8) 0.0392(8) 0.0003(6) -0.0055(6) -0.0173(6)

loop_
_atom_type_symbol
_atom_type_description
_atom_type_scat_dispersion_real
_atom_type_scat_dispersion_imag
_atom_type_scat_source
C C 0.0033 0.0016 'International Tables Vol C Tables 4.2.6.8 and 6.1.1.4'
H H 0.0000 0.0000 'International Tables Vol C Tables 4.2.6.8 and 6.1.1.4'
N N 0.0061 0.0033 'International Tables Vol C Tables 4.2.6.8 and 6.1.1.4'

loop_
_geom_angle_atom_site_label_1
_geom_angle_atom_site_label_2
_geom_angle_atom_site_label_3
_geom_angle
_geom_angle_site_symmetry_1
_geom_angle_site_symmetry_3
_geom_angle_publ_flag
N16 C1 C10 109.87(9) . . ?
N16 C1 C4 109.34(9) . . ?
C10 C1 C4 104.03(9) . . ?
N16 C1 C18 109.37(9) . . ?
C10 C1 C18 113.00(9) . . ?
C4 C1 C18 111.09(9) . . ?
C3 C2 C9 125.54(11) . . ?
C3 C2 H2 117.2 . . ?
C9 C2 H2 117.2 . . ?
C2 C3 C15 125.66(12) . . ?
C2 C3 H3 117.2 . . ?
C15 C3 H3 117.2 . . ?
C5 C4 C9 118.78(10) . . ?
C5 C4 C1 121.54(10) . . ?
C9 C4 C1 119.67(10) . . ?
C6 C5 C4 121.18(11) . . ?
C6 C5 H5 119.4 . . ?
C4 C5 H5 119.4 . . ?
C7 C6 C5 120.14(12) . . ?
C7 C6 H6 119.9 . . ?
C5 C6 H6 119.9 . . ?
C8 C7 C6 119.26(12) . . ?
C8 C7 H7 120.4 . . ?
C6 C7 H7 120.4 . . ?
C7 C8 C9 121.67(12) . . ?
C7 C8 H8 119.2 . . ?
C9 C8 H8 119.2 . . ?
C8 C9 C4 118.67(11) . . ?
C8 C9 C2 117.33(11) . . ?
C4 C9 C2 123.90(11) . . ?
C11 C10 C15 118.75(11) . . ?
C11 C10 C1 120.81(10) . . ?
C15 C10 C1 120.36(10) . . ?
C12 C11 C10 121.27(12) . . ?
C12 C11 H11 119.4 . . ?
C10 C11 H11 119.4 . . ?
C13 C12 C11 119.97(12) . . ?
C13 C12 H12 120.0 . . ?
C11 C12 H12 120.0 . . ?
C14 C13 C12 119.72(12) . . ?
C14 C13 H13 120.1 . . ?
C12 C13 H13 120.1 . . ?
C13 C14 C15 121.17(12) . . ?
C13 C14 H14 119.4 . . ?
C15 C14 H14 119.4 . . ?
C14 C15 C10 118.99(11) . . ?
C14 C15 C3 117.32(11) . . ?
C10 C15 C3 123.58(11) . . ?
C17 N16 C1 115.46(9) . . ?
C17 N16 H16 109.4(10) . . ?
C1 N16 H16 108.6(10) . . ?
N16 C17 C17 110.25(12) . 2_666 ?
N16 C17 H17A 109.6 . . ?
C17 C17 H17A 109.6 2_666 . ?
N16 C17 H17B 109.6 . . ?
C17 C17 H17B 109.6 2_666 . ?
H17A C17 H17B 108.1 . . ?
C19 C18 C23 118.08(11) . . ?
C19 C18 C1 122.02(10) . . ?
C23 C18 C1 119.68(10) . . ?
C20 C19 C18 120.98(12) . . ?
C20 C19 H19 119.5 . . ?
C18 C19 H19 119.5 . . ?
C21 C20 C19 120.46(12) . . ?
C21 C20 H20 119.8 . . ?
C19 C20 H20 119.8 . . ?
C20 C21 C22 119.12(12) . . ?
C20 C21 H21 120.4 . . ?
C22 C21 H21 120.4 . . ?
C21 C22 C23 120.37(13) . . ?
C21 C22 H22 119.8 . . ?
C23 C22 H22 119.8 . . ?
C22 C23 C18 120.96(12) . . ?
C22 C23 H23 119.5 . . ?
C18 C23 H23 119.5 . . ?
C29 N24 C25 116.17(14) . . ?
N24 C25 C26 124.02(14) . . ?
N24 C25 H25 118.0 . . ?
C26 C25 H25 118.0 . . ?
C27 C26 C25 118.78(14) . . ?
C27 C26 H26 120.6 . . ?
C25 C26 H26 120.6 . . ?
C26 C27 C28 118.30(15) . . ?
C26 C27 H27 120.9 . . ?
C28 C27 H27 120.9 . . ?
C29 C28 C27 118.68(14) . . ?
C29 C28 H28 120.7 . . ?
C27 C28 H28 120.7 . . ?
N24 C29 C28 124.05(14) . . ?
N24 C29 H29 118.0 . . ?
C28 C29 H29 118.0 . . ?

loop_
_geom_bond_atom_site_label_1
_geom_bond_atom_site_label_2
_geom_bond_distance
_geom_bond_site_symmetry_2
_geom_bond_publ_flag
C1 N16 1.4825(14) . ?
C1 C10 1.5375(16) . ?
C1 C4 1.5403(15) . ?
C1 C18 1.5462(16) . ?
C2 C3 1.3390(18) . ?
C2 C9 1.4643(17) . ?
C2 H2 0.9500 . ?
C3 C15 1.4654(17) . ?
C3 H3 0.9500 . ?
C4 C5 1.3956(16) . ?
C4 C9 1.4147(16) . ?
C5 C6 1.3941(17) . ?
C5 H5 0.9500 . ?
C6 C7 1.3877(19) . ?
C6 H6 0.9500 . ?
C7 C8 1.383(2) . ?
C7 H7 0.9500 . ?
C8 C9 1.4061(16) . ?
C8 H8 0.9500 . ?
C10 C11 1.3959(16) . ?
C10 C15 1.4139(16) . ?
C11 C12 1.3887(18) . ?
C11 H11 0.9500 . ?
C12 C13 1.387(2) . ?
C12 H12 0.9500 . ?
C13 C14 1.3841(19) . ?
C13 H13 0.9500 . ?
C14 C15 1.4033(17) . ?
C14 H14 0.9500 . ?
N16 C17 1.4723(14) . ?
N16 H16 0.908(16) . ?
C17 C17 1.526(2) 2_666 ?
C17 H17A 0.9900 . ?
C17 H17B 0.9900 . ?
C18 C19 1.3933(16) . ?
C18 C23 1.3946(17) . ?
C19 C20 1.3925(18) . ?
C19 H19 0.9500 . ?
C20 C21 1.386(2) . ?
C20 H20 0.9500 . ?
C21 C22 1.388(2) . ?
C21 H21 0.9500 . ?
C22 C23 1.3928(18) . ?
C22 H22 0.9500 . ?
C23 H23 0.9500 . ?
N24 C29 1.3351(19) . ?
N24 C25 1.335(2) . ?
C25 C26 1.379(2) . ?
C25 H25 0.9500 . ?
C26 C27 1.378(2) . ?
C26 H26 0.9500 . ?
C27 C28 1.381(2) . ?
C27 H27 0.9500 . ?
C28 C29 1.379(2) . ?
C28 H28 0.9500 . ?
C29 H29 0.9500 . ?

loop_
_geom_hbond_atom_site_label_D
_geom_hbond_atom_site_label_H
_geom_hbond_atom_site_label_A
_geom_hbond_distance_DH
_geom_hbond_distance_HA
_geom_hbond_distance_DA
_geom_hbond_angle_DHA
_geom_hbond_site_symmetry_A
_geom_hbond_publ_flag
N16 H16 N24 0.908(16) 2.390(17) 3.2932(17) 173.4(14) . yes

loop_
_geom_torsion_atom_site_label_1
_geom_torsion_atom_site_label_2
_geom_torsion_atom_site_label_3
_geom_torsion_atom_site_label_4
_geom_torsion
_geom_torsion_site_symmetry_1
_geom_torsion_site_symmetry_2
_geom_torsion_site_symmetry_3
_geom_torsion_site_symmetry_4
_geom_torsion_publ_flag
C9 C2 C3 C15 0.4(2) . . . . ?
N16 C1 C4 C5 10.62(15) . . . . ?
C10 C1 C4 C5 -106.71(12) . . . . ?
C18 C1 C4 C5 131.42(11) . . . . ?
N16 C1 C4 C9 -170.91(10) . . . . ?
C10 C1 C4 C9 71.76(13) . . . . ?
C18 C1 C4 C9 -50.11(14) . . . . ?
C9 C4 C5 C6 2.94(18) . . . . ?
C1 C4 C5 C6 -178.58(11) . . . . ?
C4 C5 C6 C7 1.6(2) . . . . ?
C5 C6 C7 C8 -2.9(2) . . . . ?
C6 C7 C8 C9 -0.5(2) . . . . ?
C7 C8 C9 C4 5.00(19) . . . . ?
C7 C8 C9 C2 -171.49(13) . . . . ?
C5 C4 C9 C8 -6.12(17) . . . . ?
C1 C4 C9 C8 175.37(11) . . . . ?
C5 C4 C9 C2 170.13(12) . . . . ?
C1 C4 C9 C2 -8.38(18) . . . . ?
C3 C2 C9 C8 140.19(14) . . . . ?
C3 C2 C9 C4 -36.1(2) . . . . ?
N16 C1 C10 C11 -9.90(14) . . . . ?
C4 C1 C10 C11 107.05(11) . . . . ?
C18 C1 C10 C11 -132.35(11) . . . . ?
N16 C1 C10 C15 173.32(10) . . . . ?
C4 C1 C10 C15 -69.72(13) . . . . ?
C18 C1 C10 C15 50.87(14) . . . . ?
C15 C10 C11 C12 -2.74(17) . . . . ?
C1 C10 C11 C12 -179.56(11) . . . . ?
C10 C11 C12 C13 -0.06(19) . . . . ?
C11 C12 C13 C14 1.33(19) . . . . ?
C12 C13 C14 C15 0.26(19) . . . . ?
C13 C14 C15 C10 -3.06(18) . . . . ?
C13 C14 C15 C3 173.30(12) . . . . ?
C11 C10 C15 C14 4.23(17) . . . . ?
C1 C10 C15 C14 -178.93(10) . . . . ?
C11 C10 C15 C3 -171.89(11) . . . . ?
C1 C10 C15 C3 4.95(17) . . . . ?
C2 C3 C15 C14 -138.87(14) . . . . ?
C2 C3 C15 C10 37.31(19) . . . . ?
C10 C1 N16 C17 -78.21(12) . . . . ?
C4 C1 N16 C17 168.20(10) . . . . ?
C18 C1 N16 C17 46.36(13) . . . . ?
C1 N16 C17 C17 163.47(12) . . . 2_666 ?
N16 C1 C18 C19 -95.39(12) . . . . ?
C10 C1 C18 C19 27.33(14) . . . . ?
C4 C1 C18 C19 143.82(11) . . . . ?
N16 C1 C18 C23 79.09(12) . . . . ?
C10 C1 C18 C23 -158.18(10) . . . . ?
C4 C1 C18 C23 -41.70(14) . . . . ?
C23 C18 C19 C20 1.18(17) . . . . ?
C1 C18 C19 C20 175.75(11) . . . . ?
C18 C19 C20 C21 0.02(19) . . . . ?
C19 C20 C21 C22 -0.5(2) . . . . ?
C20 C21 C22 C23 -0.2(2) . . . . ?
C21 C22 C23 C18 1.4(2) . . . . ?
C19 C18 C23 C22 -1.89(18) . . . . ?
C1 C18 C23 C22 -176.59(11) . . . . ?
C29 N24 C25 C26 0.3(2) . . . . ?
N24 C25 C26 C27 0.0(3) . . . . ?
C25 C26 C27 C28 0.0(2) . . . . ?
C26 C27 C28 C29 -0.1(2) . . . . ?
C25 N24 C29 C28 -0.4(2) . . . . ?
C27 C28 C29 N24 0.4(2) . . . . ?
